data_7015979
loop_
_publ_author_name
'Geisheimer, Andrew R.'
'Huang, Wen'
'Pacradouni, Vighen'
'Sabok-Sayr, Seyed Ahmad'
'Sonier, Jeff E.'
'Leznoff, Daniel B.'

_publ_section_title
;
 Magnetic properties of isostructural M(H(2)O)(4)[Au(CN)(4)](2)-based
 coordination polymers (M = Mn, Co, Ni, Cu, Zn) by SQUID and \mSR
 studies.
;
_journal_issue 29
_journal_name_full 'Dalton transactions (Cambridge, England : 2003)'
_journal_page_first 7505
_journal_page_last 7516
_journal_paper_doi 10.1039/c0dt01546f
_journal_volume 40
_journal_year 2011
_chemical_formula_moiety 'C8 H16 Au2 Co1 N8 O8'
_chemical_formula_sum 'C8 H16 Au2 Co N8 O8'
_chemical_formula_weight 805.14
_chemical_name_systematic ?
_space_group_IT_number 2
_symmetry_cell_setting triclinic
_symmetry_space_group_name_Hall '-P 1'
_symmetry_space_group_name_H-M 'P -1'
_atom_sites_solution_hydrogens geom
_atom_sites_solution_primary direct
_cell_angle_alpha 92.779(15)
_cell_angle_beta 105.677(14)
_cell_angle_gamma 99.743(14)
_cell_formula_units_Z 1
_cell_length_a 6.6483(10)
_cell_length_b 8.5123(15)
_cell_length_c 10.0840(18)
_cell_measurement_reflns_used 6294
_cell_measurement_temperature 293
_cell_measurement_theta_max 38.997
_cell_measurement_theta_min 2.104
_cell_volume 538.85(17)
_computing_cell_refinement
;
Bruker SMART
;
_computing_data_collection
;
Bruker SMART
;
_computing_data_reduction
;
Bruker SAINT
;
_computing_structure_refinement
;
Crystals
;
_computing_structure_solution
;
SIR92 (Altomare et al, 1994)
;
_diffrn_ambient_temperature 293
_diffrn_measured_fraction_theta_full 1.000
_diffrn_measured_fraction_theta_max 1.000
_diffrn_measurement_device_type 'Bruker SMART APEX II CCD area Detector'
_diffrn_measurement_method \w\f
_diffrn_radiation_monochromator graphite
_diffrn_radiation_type 'Mo K\a'
_diffrn_radiation_wavelength 0.71073
_diffrn_reflns_av_R_equivalents 0.000
_diffrn_reflns_limit_h_max 11
_diffrn_reflns_limit_h_min -11
_diffrn_reflns_limit_k_max 15
_diffrn_reflns_limit_k_min 0
_diffrn_reflns_limit_l_max 17
_diffrn_reflns_limit_l_min -17
_diffrn_reflns_number 6294
_diffrn_reflns_theta_full 38.997
_diffrn_reflns_theta_max 38.997
_diffrn_reflns_theta_min 2.104
_exptl_absorpt_coefficient_mu 14.388
_exptl_absorpt_correction_T_max 0.237
_exptl_absorpt_correction_T_min 0.137
_exptl_absorpt_correction_type multi-scan
_exptl_crystal_colour orange
_exptl_crystal_density_diffrn 2.481
_exptl_crystal_description chunk
_exptl_crystal_F_000 369
_exptl_crystal_size_max 0.28
_exptl_crystal_size_mid 0.12
_exptl_crystal_size_min 0.10
_refine_diff_density_max 2.63
_refine_diff_density_min -2.16
_refine_ls_extinction_coef 62(2)
_refine_ls_extinction_method 'Larson (1970), Equation 22'
_refine_ls_goodness_of_fit_ref 1.2849
_refine_ls_hydrogen_treatment constr
_refine_ls_matrix_type full
_refine_ls_number_parameters 129
_refine_ls_number_reflns 3651
_refine_ls_number_restraints 0
_refine_ls_R_factor_all 0.838
_refine_ls_R_factor_gt 0.0348
_refine_ls_shift/su_max 0.000079
_refine_ls_structure_factor_coef F
_refine_ls_weighting_details
;
Method= Modified Sheldrick
w=1/[\s^2^(F^2^) + ( 0.02P)^2^ + 0.00P]
,where P=p(6)*max(Fo^2^,0) + (1-p(6))Fc^2^
;
_refine_ls_weighting_scheme calc
_refine_ls_wR_factor_all 0.0439
_refine_ls_wR_factor_gt 0.0389
_refine_ls_wR_factor_ref 0.0381
_reflns_limit_h_max 11
_reflns_limit_h_min -11
_reflns_limit_k_max 15
_reflns_limit_k_min -15
_reflns_limit_l_max 17
_reflns_limit_l_min 0
_reflns_number_gt 3754
_reflns_number_total 6292
_reflns_threshold_expression I>2.5\s(I
_cod_data_source_file c0dt01546f.txt
_cod_data_source_block {[Co(H2O)4][Au(CN)4]2(H2O)4}
_cod_depositor_comments
;
The following automatic conversions were performed:

'_symmetry_cell_setting' value 'Triclinic' changed to 'triclinic'
according to /home/saulius/struct/CIF-dictionaries/cif_core.dic
dictionary named 'cif_core.dic' version 2.4.1 from 2010-06-29.

Automatic conversion script
Id: cif_fix_values 1715 2011-07-08 13:25:40Z adriana 
;
_cod_original_sg_symbol_H-M 'P -1 '
_cod_original_formula_sum 'C8 H16 Au2 Co1 N8 O8'
_cod_database_code 7015979

loop_
_symmetry_equiv_pos_as_xyz
x,y,z
-x,-y,-z

loop_
_atom_site_label
_atom_site_type_symbol
_atom_site_fract_x
_atom_site_fract_y
_atom_site_fract_z
_atom_site_U_iso_or_equiv
_atom_site_occupancy
_atom_site_adp_type
_atom_site_refinement_flags_posn
_atom_site_refinement_flags_adp
_atom_site_refinement_flags_occupancy
_atom_site_disorder_assembly
_atom_site_disorder_group
_atom_site_attached_hydrogens
Au1 Au 0.5000 0.0000 0.5000 0.0241 1.0000 Uani S . . . . .
Au2 Au 1.0000 0.5000 0.5000 0.0291 1.0000 Uani S . . . . .
Co1 Co 1.0000 0.0000 1.0000 0.0224 1.0000 Uani S . . . . .
O1 O 1.0190(6) 0.2465(4) 1.0322(4) 0.0312 1.0000 Uani . . . . . .
O2 O 0.7532(6) -0.0339(4) 1.0902(4) 0.0376 1.0000 Uani . . . . . .
O3 O 0.6017(7) 0.5559(5) 0.8292(5) 0.0565 1.0000 Uani . . . . . .
O4 O 0.5807(7) 0.2907(5) 0.9966(5) 0.0515 1.0000 Uani . . . . . .
N11 N 0.7826(6) -0.0081(5) 0.8027(4) 0.0317 1.0000 Uani . . . . . .
N12 N 0.4197(9) 0.3390(6) 0.5779(6) 0.0534 1.0000 Uani . . . . . .
N21 N 0.8349(9) 0.1526(6) 0.3517(6) 0.0546 1.0000 Uani . . . . . .
N22 N 1.0072(9) 0.3839(7) 0.7892(5) 0.0556 1.0000 Uani . . . . . .
C11 C 0.6798(7) -0.0048(5) 0.6927(4) 0.0278 1.0000 Uani . . . . . .
C12 C 0.4477(8) 0.2163(6) 0.5493(5) 0.0330 1.0000 Uani . . . . . .
C21 C 0.8932(9) 0.2773(7) 0.4074(6) 0.0396 1.0000 Uani . . . . . .
C22 C 1.0048(9) 0.4246(7) 0.6840(5) 0.0399 1.0000 Uani . . . . . .
H11 H 1.1462 0.2910 1.0937 0.069(10) 1.0000 Uiso R . . . . .
H12 H 1.0080 0.2899 0.9505 0.069(10) 1.0000 Uiso R . . . . .
H21 H 0.8040 -0.0053 1.1830 0.077(10) 1.0000 Uiso R . . . . .
H22 H 0.6866 -0.1384 1.0745 0.077(10) 1.0000 Uiso R . . . . .
H31 H 0.5165 0.5949 0.8744 0.098(10) 1.0000 Uiso R . . . . .
H32 H 0.5198 0.4903 0.7530 0.098(10) 1.0000 Uiso R . . . . .
H41 H 0.7138 0.2682 1.0133 0.094(10) 1.0000 Uiso R . . . . .
H42 H 0.5699 0.3738 0.9433 0.094(10) 1.0000 Uiso R . . . . .

loop_
_atom_site_aniso_label
_atom_site_aniso_U_11
_atom_site_aniso_U_22
_atom_site_aniso_U_33
_atom_site_aniso_U_23
_atom_site_aniso_U_13
_atom_site_aniso_U_12
Au1 0.02441(12) 0.02873(13) 0.01352(10) -0.00005(8) -0.00272(7) 0.00351(9)
Au2 0.03192(13) 0.03071(14) 0.02150(12) 0.00023(10) 0.00664(9) -0.00027(10)
Co1 0.0244(4) 0.0253(4) 0.0137(3) 0.0001(3) -0.0004(3) 0.0043(3)
O1 0.0389(19) 0.0274(16) 0.0244(15) 0.0020(13) 0.0064(14) 0.0026(14)
O2 0.0356(18) 0.043(2) 0.0304(18) -0.0048(15) 0.0115(15) -0.0048(15)
O3 0.043(2) 0.057(3) 0.060(3) -0.022(2) 0.005(2) 0.006(2)
O4 0.034(2) 0.045(2) 0.073(3) -0.001(2) 0.013(2) 0.0082(19)
N11 0.034(2) 0.035(2) 0.0185(15) 0.0004(14) -0.0028(14) 0.0042(16)
N12 0.057(3) 0.043(3) 0.054(3) -0.005(2) 0.006(3) 0.012(3)
N21 0.064(3) 0.048(3) 0.049(3) -0.012(2) 0.026(3) -0.008(3)
N22 0.077(4) 0.054(3) 0.035(3) 0.013(2) 0.017(3) 0.006(3)
C11 0.030(2) 0.029(2) 0.0177(16) 0.0016(15) -0.0023(15) 0.0027(17)
C12 0.027(2) 0.036(3) 0.029(2) -0.0014(19) -0.0009(17) 0.0038(19)
C21 0.044(3) 0.040(3) 0.035(3) 0.000(2) 0.015(2) 0.002(2)
C22 0.044(3) 0.043(3) 0.029(2) 0.005(2) 0.009(2) 0.001(2)

loop_
_atom_type_symbol
_atom_type_scat_dispersion_real
_atom_type_scat_dispersion_imag
_atom_type_scat_Cromer_Mann_a1
_atom_type_scat_Cromer_Mann_b1
_atom_type_scat_Cromer_Mann_a2
_atom_type_scat_Cromer_Mann_b2
_atom_type_scat_Cromer_Mann_a3
_atom_type_scat_Cromer_Mann_b3
_atom_type_scat_Cromer_Mann_a4
_atom_type_scat_Cromer_Mann_b4
_atom_type_scat_Cromer_Mann_c
_atom_type_scat_source
Au -2.0133 8.8022 16.8819 0.4611 18.5913 8.6216 25.5582 1.4826 5.8600 36.3956 12.0658 'International Tables Vol C 4.2.6.8 and 6.1.1.4'
Co 0.3494 0.9721 12.2841 4.2791 7.3409 0.2784 4.0034 13.5359 2.3488 71.1692 1.0118 'International Tables Vol C 4.2.6.8 and 6.1.1.4'
O 0.0106 0.0060 3.0485 13.2771 2.2868 5.7011 1.5463 0.3239 0.8670 32.9089 0.2508 'International Tables Vol C 4.2.6.8 and 6.1.1.4'
N 0.0061 0.0033 12.2126 0.0057 3.1322 9.8933 2.0125 28.9975 1.1663 0.5826 -11.5290 'International Tables Vol C 4.2.6.8 and 6.1.1.4'
C 0.0033 0.0016 2.3100 20.8439 1.0200 10.2075 1.5886 0.5687 0.8650 51.6512 0.2156 'International Tables Vol C 4.2.6.8 and 6.1.1.4'
H 0.0000 0.0000 0.4930 10.5109 0.3229 26.1257 0.1402 3.1424 0.0408 57.7998 0.0030 'International Tables Vol C 4.2.6.8 and 6.1.1.4'

loop_
_geom_angle_atom_site_label_1
_geom_angle_site_symmetry_1
_geom_angle_atom_site_label_2
_geom_angle_site_symmetry_2
_geom_angle_atom_site_label_3
_geom_angle_site_symmetry_3
_geom_angle
_geom_angle_publ_flag
C12 2_656 Au1 . C11 2_656 90.71(19) yes
C12 2_656 Au1 . C11 . 89.29(19) yes
C11 2_656 Au1 . C11 . 179.994 yes
C12 2_656 Au1 . C12 . 179.994 yes
C11 2_656 Au1 . C12 . 89.29(19) yes
C11 . Au1 . C12 . 90.71(19) yes
C12 2_656 Au1 . N21 . 89.26(19) yes
C11 2_656 Au1 . N21 . 77.52(17) yes
C11 . Au1 . N21 . 102.48(17) yes
C12 . Au1 . N21 . 90.74(19) yes
C12 2_656 Au1 . N21 2_656 90.74(19) yes
C11 2_656 Au1 . N21 2_656 102.48(17) yes
C11 . Au1 . N21 2_656 77.52(17) yes
C12 . Au1 . N21 2_656 89.26(19) yes
N21 . Au1 . N21 2_656 179.996 yes
C21 2_766 Au2 . C22 2_766 91.4(2) yes
C21 2_766 Au2 . C21 . 179.994 yes
C22 2_766 Au2 . C21 . 88.6(2) yes
C21 2_766 Au2 . C22 . 88.6(2) yes
C22 2_766 Au2 . C22 . 179.994 yes
C21 . Au2 . C22 . 91.4(2) yes
C21 2_766 Au2 . N12 1_655 103.2(2) yes
C22 2_766 Au2 . N12 1_655 103.29(19) yes
C21 . Au2 . N12 1_655 76.8(2) yes
C22 . Au2 . N12 1_655 76.71(19) yes
C21 2_766 Au2 . N12 2_666 76.8(2) yes
C22 2_766 Au2 . N12 2_666 76.71(19) yes
C21 . Au2 . N12 2_666 103.2(2) yes
C22 . Au2 . N12 2_666 103.29(19) yes
N12 1_655 Au2 . N12 2_666 179.996 yes
N11 2_757 Co1 . O1 2_757 90.79(15) yes
N11 2_757 Co1 . O2 2_757 90.80(15) yes
O1 2_757 Co1 . O2 2_757 88.70(14) yes
N11 2_757 Co1 . O1 . 89.21(15) yes
O1 2_757 Co1 . O1 . 179.994 yes
O2 2_757 Co1 . O1 . 91.30(14) yes
N11 2_757 Co1 . O2 . 89.20(15) yes
O1 2_757 Co1 . O2 . 91.30(14) yes
O2 2_757 Co1 . O2 . 179.994 yes
O1 . Co1 . O2 . 88.70(14) yes
N11 2_757 Co1 . N11 . 179.995 yes
O1 2_757 Co1 . N11 . 89.21(15) yes
O2 2_757 Co1 . N11 . 89.20(15) yes
O1 . Co1 . N11 . 90.79(15) yes
O2 . Co1 . N11 . 90.80(15) yes
Co1 . O1 . H11 . 109.4 no
Co1 . O1 . H12 . 109.3 no
H11 . O1 . H12 . 109.5 no
Co1 . O2 . H21 . 110.1 no
Co1 . O2 . H22 . 110.1 no
H21 . O2 . H22 . 109.5 no
H31 . O3 . H32 . 109.5 no
H41 . O4 . H42 . 109.5 no
Co1 . N11 . C11 . 173.9(4) yes
C12 . N12 . Au2 1_455 132.3(4) yes
C21 . N21 . Au1 . 102.6(4) yes
Au1 . C11 . N11 . 179.7(4) yes
Au1 . C12 . N12 . 179.5(5) yes
Au2 . C21 . N21 . 177.9(5) yes
Au2 . C22 . N22 . 179.0(5) yes

loop_
_geom_bond_atom_site_label_1
_geom_bond_site_symmetry_1
_geom_bond_atom_site_label_2
_geom_bond_site_symmetry_2
_geom_bond_distance
_geom_bond_publ_flag
Au1 . C12 2_656 1.995(5) yes
Au1 . C11 2_656 1.993(4) yes
Au1 . C11 . 1.993(4) yes
Au1 . C12 . 1.995(5) yes
Au1 . N21 . 3.145(5) yes
Au1 . N21 2_656 3.145(5) yes
Au2 . C21 2_766 1.996(6) yes
Au2 . C22 2_766 1.987(5) yes
Au2 . C21 . 1.996(6) yes
Au2 . C22 . 1.987(5) yes
Au2 . N12 1_655 3.240(5) yes
Au2 . N12 2_666 3.240(5) yes
Co1 . N11 2_757 2.110(4) yes
Co1 . O1 2_757 2.085(3) yes
Co1 . O2 2_757 2.068(3) yes
Co1 . O1 . 2.085(3) yes
Co1 . O2 . 2.068(3) yes
Co1 . N11 . 2.110(4) yes
O1 . H11 . 0.910 no
O1 . H12 . 0.910 no
O2 . H21 . 0.910 no
O2 . H22 . 0.910 no
O3 . H31 . 0.910 no
O3 . H32 . 0.910 no
O4 . H41 . 0.910 no
O4 . H42 . 0.910 no
N11 . C11 . 1.139(5) yes
N12 . C12 . 1.129(6) yes
N21 . C21 . 1.130(7) yes
N22 . C22 . 1.128(7) yes

loop_
_geom_hbond_atom_site_label_D
_geom_hbond_site_symmetry_D
_geom_hbond_atom_site_label_H
_geom_hbond_site_symmetry_H
_geom_hbond_atom_site_label_A
_geom_hbond_site_symmetry_A
_geom_hbond_angle_DHA
_geom_hbond_distance_DH
_geom_hbond_distance_HA
_geom_hbond_distance_DA
_geom_hbond_publ_flag
O1 . H11 . O3 2_767 157 0.91 1.89 2.752(8) yes
O1 . H12 . N22 . 176 0.91 1.85 2.754(8) yes
O2 . H21 . N21 1_556 149 0.91 2.06 2.880(8) yes
O2 . H22 . O4 2_657 147 0.91 1.95 2.756(8) yes
O3 . H31 . O4 2_667 163 0.91 1.90 2.779(8) yes
O3 . H32 . N12 . 164 0.91 2.02 2.903(8) yes
O4 . H41 . O1 . 171 0.91 2.03 2.929(8) yes
O4 . H42 . O3 . 170 0.91 1.99 2.891(8) yes
